data_7006093
loop_
_publ_author_name
'Moussa, Jamal'
'Man-Chung Wong, Keith'
'Chamoreau, Lise-Marie'
'Amouri, Hani'
'Wing-Wah Yam, Vivian'

_publ_section_title
;
 Luminescent 1D chain of platinum(II) terpyridyl units with
 p-dithiobenzoquinone organometallic linker: self-aggregation imparted
 from Pt...Pt/pi-pi interactions.
;
_journal_issue 32
_journal_name_full 'Dalton transactions (Cambridge, England : 2003)'
_journal_page_first 3526
_journal_page_last 3530
_journal_paper_doi 10.1039/b708922h
_journal_year 2007
_chemical_formula_sum 'C54 H47 F12 Ir N8 O12 Pt2 S6'
_chemical_formula_weight 2002.74
_chemical_name_systematic
;
?
;
_space_group_IT_number 2
_symmetry_space_group_name_Hall '-P 1'
_symmetry_space_group_name_H-M 'P -1'
_atom_sites_solution_hydrogens geom
_atom_sites_solution_primary direct
_atom_sites_solution_secondary difmap
_audit_creation_method SHELXL-97
_cell_angle_alpha 69.378(6)
_cell_angle_beta 89.134(9)
_cell_angle_gamma 75.192(8)
_cell_formula_units_Z 2
_cell_length_a 12.836(2)
_cell_length_b 16.1552(10)
_cell_length_c 17.537(2)
_cell_measurement_temperature 293(2)
_cell_volume 3279.3(7)
_computing_structure_refinement 'SHELXL-97 (Sheldrick, 1997)'
_diffrn_ambient_temperature 293(2)
_diffrn_measured_fraction_theta_full 0.994
_diffrn_measured_fraction_theta_max 0.994
_diffrn_radiation_monochromator graphite
_diffrn_radiation_source 'fine-focus sealed tube'
_diffrn_radiation_type MoK\a
_diffrn_radiation_wavelength 0.71073
_diffrn_reflns_av_R_equivalents 0.0887
_diffrn_reflns_av_sigmaI/netI 0.1379
_diffrn_reflns_limit_h_max 18
_diffrn_reflns_limit_h_min -18
_diffrn_reflns_limit_k_max 22
_diffrn_reflns_limit_k_min -19
_diffrn_reflns_limit_l_max 24
_diffrn_reflns_limit_l_min -24
_diffrn_reflns_number 59052
_diffrn_reflns_theta_full 30.00
_diffrn_reflns_theta_max 30.00
_diffrn_reflns_theta_min 2.42
_exptl_absorpt_coefficient_mu 6.569
_exptl_crystal_density_diffrn 2.028
_exptl_crystal_density_method 'not measured'
_exptl_crystal_F_000 1920
_refine_diff_density_max 2.836
_refine_diff_density_min -2.058
_refine_diff_density_rms 0.265
_refine_ls_extinction_method none
_refine_ls_goodness_of_fit_ref 1.029
_refine_ls_hydrogen_treatment mixed
_refine_ls_matrix_type full
_refine_ls_number_parameters 858
_refine_ls_number_reflns 19021
_refine_ls_number_restraints 12
_refine_ls_restrained_S_all 1.029
_refine_ls_R_factor_all 0.1420
_refine_ls_R_factor_gt 0.0595
_refine_ls_shift/su_max 0.009
_refine_ls_shift/su_mean 0.000
_refine_ls_structure_factor_coef Fsqd
_refine_ls_weighting_details 'calc w=1/[\s^2^(Fo^2^)+(0.0670P)^2^+20.7452P] where P=(Fo^2^+2Fc^2^)/3'
_refine_ls_weighting_scheme calc
_refine_ls_wR_factor_gt 0.1421
_refine_ls_wR_factor_ref 0.1695
_reflns_number_gt 10455
_reflns_number_total 19021
_reflns_threshold_expression >2sigma(I)
_cod_data_source_file b708922h.txt
_cod_data_source_block jm340
_cod_database_code 7006093

loop_
_symmetry_equiv_pos_as_xyz
'x, y, z'
'-x, -y, -z'

loop_
_atom_site_label
_atom_site_type_symbol
_atom_site_fract_x
_atom_site_fract_y
_atom_site_fract_z
_atom_site_U_iso_or_equiv
_atom_site_adp_type
_atom_site_occupancy
_atom_site_symmetry_multiplicity
_atom_site_calc_flag
_atom_site_refinement_flags
_atom_site_disorder_assembly
_atom_site_disorder_group
Ir1 Ir 0.79269(3) 0.44272(3) 0.33738(3) 0.02571(10) Uani 1 1 d . . .
Pt1 Pt 0.62482(3) 0.51715(3) 0.05600(3) 0.02812(11) Uani 1 1 d . . .
Pt2 Pt 1.00260(3) 0.11602(3) 0.44233(3) 0.02725(11) Uani 1 1 d . . .
S1 S 0.8514(2) 0.19868(18) 0.48464(17) 0.0339(6) Uani 1 1 d . . .
S2 S 0.5598(2) 0.52553(19) 0.17855(17) 0.0364(6) Uani 1 1 d . . .
N1 N 0.9324(7) 0.0809(5) 0.3596(6) 0.033(2) Uani 1 1 d . . .
N2 N 1.1327(7) 0.0491(5) 0.4065(5) 0.031(2) Uani 1 1 d . . .
N3 N 1.1194(7) 0.1266(6) 0.5153(5) 0.032(2) Uani 1 1 d . . .
N4 N 0.6372(8) 0.6499(6) 0.0032(6) 0.035(2) Uani 1 1 d . . .
N5 N 0.6786(7) 0.5123(6) -0.0488(6) 0.033(2) Uani 1 1 d . . .
N6 N 0.6239(7) 0.3865(6) 0.0700(5) 0.0277(18) Uani 1 1 d . . .
C1 C 0.8233(9) 0.0970(7) 0.3390(8) 0.041(3) Uani 1 1 d . . .
H1 H 0.7733 0.1272 0.3659 0.050 Uiso 1 1 calc R . .
C2 C 0.7851(11) 0.0705(8) 0.2805(8) 0.047(3) Uani 1 1 d . . .
H2 H 0.7114 0.0811 0.2685 0.056 Uiso 1 1 calc R . .
C3 C 0.8637(12) 0.0265(9) 0.2397(8) 0.053(3) Uani 1 1 d . . .
H3 H 0.8418 0.0098 0.1982 0.063 Uiso 1 1 calc R . .
C4 C 0.9701(10) 0.0088(8) 0.2603(8) 0.045(3) Uani 1 1 d . . .
H4 H 1.0208 -0.0214 0.2338 0.054 Uiso 1 1 calc R . .
C5 C 1.0047(9) 0.0349(7) 0.3206(7) 0.035(3) Uani 1 1 d . . .
C6 C 1.1192(9) 0.0180(7) 0.3454(7) 0.038(3) Uani 1 1 d . . .
C7 C 1.2128(11) -0.0248(9) 0.3167(8) 0.053(3) Uani 1 1 d . . .
H7 H 1.2069 -0.0466 0.2748 0.064 Uiso 1 1 calc R . .
C8 C 1.3106(11) -0.0341(10) 0.3498(9) 0.055(4) Uani 1 1 d . . .
H8 H 1.3719 -0.0622 0.3300 0.066 Uiso 1 1 calc R . .
C9 C 1.3236(10) -0.0024(9) 0.4140(8) 0.049(3) Uani 1 1 d . . .
H9 H 1.3917 -0.0102 0.4372 0.058 Uiso 1 1 calc R . .
C10 C 1.2297(9) 0.0409(7) 0.4408(7) 0.036(3) Uani 1 1 d . . .
C11 C 1.2196(8) 0.0836(7) 0.5045(7) 0.033(3) Uani 1 1 d . . .
C12 C 1.3094(9) 0.0862(8) 0.5472(7) 0.038(3) Uani 1 1 d . . .
H12 H 1.3790 0.0596 0.5372 0.045 Uiso 1 1 calc R . .
C13 C 1.2938(11) 0.1284(9) 0.6041(8) 0.048(3) Uani 1 1 d . . .
H13 H 1.3527 0.1300 0.6333 0.058 Uiso 1 1 calc R . .
C14 C 1.1909(10) 0.1680(8) 0.6172(8) 0.042(3) Uani 1 1 d . . .
H14 H 1.1790 0.1964 0.6556 0.051 Uiso 1 1 calc R . .
C15 C 1.1046(9) 0.1654(7) 0.5725(7) 0.037(3) Uani 1 1 d . . .
H15 H 1.0346 0.1912 0.5823 0.044 Uiso 1 1 calc R . .
C16 C 0.7821(8) 0.2907(6) 0.3973(6) 0.027(2) Uani 1 1 d . . .
C17 C 0.8145(8) 0.3103(7) 0.3180(6) 0.027(2) Uani 1 1 d . . .
H17 H 0.8807 0.2762 0.3093 0.032 Uiso 1 1 calc R . .
C18 C 0.7469(8) 0.3828(6) 0.2488(7) 0.027(2) Uani 1 1 d . . .
H18 H 0.7694 0.3924 0.1965 0.032 Uiso 1 1 calc R . .
C19 C 0.6492(7) 0.4384(6) 0.2591(7) 0.026(2) Uani 1 1 d . . .
C20 C 0.6245(8) 0.4253(7) 0.3437(6) 0.027(2) Uani 1 1 d . . .
H20 H 0.5647 0.4654 0.3539 0.032 Uiso 1 1 calc R . .
C21 C 0.6890(7) 0.3540(7) 0.4088(6) 0.026(2) Uani 1 1 d . . .
H21 H 0.6707 0.3474 0.4618 0.031 Uiso 1 1 calc R . .
C22 C 0.7977(10) 0.5542(8) 0.3809(8) 0.042(3) Uani 1 1 d . . .
C23 C 0.8100(9) 0.5831(7) 0.2945(8) 0.038(3) Uani 1 1 d . . .
C24 C 0.9074(9) 0.5222(7) 0.2787(7) 0.033(2) Uani 1 1 d . . .
C25 C 0.9541(9) 0.4576(7) 0.3569(8) 0.038(3) Uani 1 1 d . . .
C26 C 0.8883(10) 0.4754(8) 0.4189(7) 0.041(3) Uani 1 1 d . . .
C27 C 0.7108(15) 0.6011(10) 0.4232(11) 0.083(6) Uani 1 1 d . . .
H27A H 0.6610 0.6521 0.3829 0.125 Uiso 1 1 calc R . .
H27B H 0.7438 0.6226 0.4586 0.125 Uiso 1 1 calc R . .
H27C H 0.6728 0.5581 0.4549 0.125 Uiso 1 1 calc R . .
C28 C 0.7343(12) 0.6660(8) 0.2283(10) 0.061(4) Uani 1 1 d . . .
H28A H 0.7598 0.6707 0.1756 0.092 Uiso 1 1 calc R . .
H28B H 0.7331 0.7209 0.2382 0.092 Uiso 1 1 calc R . .
H28C H 0.6626 0.6580 0.2297 0.092 Uiso 1 1 calc R . .
C29 C 0.9486(12) 0.5285(9) 0.1982(9) 0.057(4) Uani 1 1 d . . .
H29A H 0.9004 0.5786 0.1559 0.085 Uiso 1 1 calc R . .
H29B H 0.9529 0.4723 0.1895 0.085 Uiso 1 1 calc R . .
H29C H 1.0191 0.5387 0.1968 0.085 Uiso 1 1 calc R . .
C30 C 1.0593(10) 0.3820(9) 0.3694(11) 0.068(5) Uani 1 1 d . . .
H30A H 1.0760 0.3465 0.4267 0.102 Uiso 1 1 calc R . .
H30B H 1.1171 0.4092 0.3485 0.102 Uiso 1 1 calc R . .
H30C H 1.0510 0.3428 0.3410 0.102 Uiso 1 1 calc R . .
C31 C 0.9095(13) 0.4212(10) 0.5121(8) 0.061(4) Uani 1 1 d . . .
H31A H 0.8526 0.4472 0.5398 0.091 Uiso 1 1 calc R . .
H31B H 0.9775 0.4246 0.5312 0.091 Uiso 1 1 calc R . .
H31C H 0.9116 0.3582 0.5233 0.091 Uiso 1 1 calc R . .
C32 C 0.6102(10) 0.7174(7) 0.0331(7) 0.043(3) Uani 1 1 d . . .
H32 H 0.5853 0.7054 0.0850 0.051 Uiso 1 1 calc R . .
C33 C 0.6186(11) 0.8044(8) -0.0114(8) 0.048(3) Uani 1 1 d . . .
H33 H 0.5965 0.8510 0.0095 0.058 Uiso 1 1 calc R . .
C34 C 0.6605(10) 0.8230(8) -0.0881(8) 0.046(3) Uani 1 1 d . . .
H34 H 0.6699 0.8807 -0.1172 0.055 Uiso 1 1 calc R . .
C35 C 0.6877(10) 0.7533(7) -0.1201(7) 0.040(3) Uani 1 1 d . . .
H35 H 0.7129 0.7649 -0.1718 0.048 Uiso 1 1 calc R . .
C36 C 0.6770(9) 0.6648(7) -0.0739(7) 0.036(3) Uani 1 1 d . . .
C37 C 0.7011(8) 0.5879(6) -0.1032(6) 0.028(2) Uani 1 1 d . . .
C38 C 0.7398(10) 0.5850(8) -0.1767(8) 0.043(3) Uani 1 1 d . . .
H38 H 0.7551 0.6362 -0.2151 0.052 Uiso 1 1 calc R . .
C39 C 0.7551(10) 0.5043(8) -0.1920(8) 0.047(3) Uani 1 1 d . . .
H39 H 0.7793 0.5026 -0.2418 0.056 Uiso 1 1 calc R . .
C40 C 0.7352(9) 0.4259(8) -0.1348(7) 0.039(3) Uani 1 1 d . . .
H40 H 0.7475 0.3714 -0.1447 0.047 Uiso 1 1 calc R . .
C41 C 0.6959(9) 0.4325(7) -0.0617(7) 0.032(2) Uani 1 1 d . . .
C42 C 0.6672(9) 0.3601(7) 0.0073(7) 0.036(3) Uani 1 1 d . . .
C43 C 0.6715(10) 0.2727(8) 0.0081(9) 0.049(3) Uani 1 1 d . . .
H43 H 0.6979 0.2553 -0.0352 0.059 Uiso 1 1 calc R . .
C44 C 0.6357(12) 0.2117(9) 0.0745(10) 0.064(4) Uani 1 1 d . . .
H44 H 0.6428 0.1520 0.0770 0.077 Uiso 1 1 calc R . .
C45 C 0.5916(9) 0.2377(8) 0.1340(8) 0.042(3) Uani 1 1 d . . .
H45 H 0.5624 0.1988 0.1761 0.050 Uiso 1 1 calc R . .
C46 C 0.5901(9) 0.3258(8) 0.1317(7) 0.042(3) Uani 1 1 d . . .
H46 H 0.5643 0.3426 0.1754 0.050 Uiso 1 1 calc R . .
S3 S 1.0095(3) 0.2590(2) 0.1582(2) 0.0508(8) Uani 1 1 d . . .
F31 F 1.0787(8) 0.3708(9) 0.0328(8) 0.151(7) Uani 1 1 d . . .
F32 F 0.9545(10) 0.3162(11) 0.0020(8) 0.137(5) Uani 1 1 d . . .
F33 F 0.9119(8) 0.4212(6) 0.0531(7) 0.107(4) Uani 1 1 d . . .
O31 O 1.0892(9) 0.1817(6) 0.1521(7) 0.076(3) Uani 1 1 d . . .
O32 O 1.0465(11) 0.3030(8) 0.2066(8) 0.095(4) Uani 1 1 d . . .
O33 O 0.9021(10) 0.2482(7) 0.1726(8) 0.083(4) Uani 1 1 d . . .
C301 C 0.9898(15) 0.3460(13) 0.0581(11) 0.083(5) Uani 1 1 d . . .
S4 S 0.4885(3) -0.1186(2) 0.1931(2) 0.0432(7) Uani 1 1 d . . .
O41 O 0.3868(8) -0.0515(6) 0.1761(6) 0.060(3) Uani 1 1 d . . .
O42 O 0.5056(8) -0.1786(6) 0.1473(6) 0.060(3) Uani 1 1 d . . .
O43 O 0.5258(8) -0.1628(6) 0.2788(6) 0.063(3) Uani 1 1 d . . .
C401 C 0.5826(11) -0.0557(9) 0.1582(10) 0.059(4) Uani 1 1 d . . .
F41 F 0.5801(9) 0.0142(6) 0.1897(6) 0.086(3) Uani 1 1 d . . .
F42 F 0.5677(9) -0.0021(6) 0.0755(6) 0.093(3) Uani 1 1 d . . .
F43 F 0.6854(7) -0.1018(6) 0.1711(8) 0.104(4) Uani 1 1 d . . .
S5 S 0.4924(3) 0.2005(2) 0.3600(2) 0.0449(7) Uani 1 1 d . . .
O51 O 0.5916(8) 0.2269(7) 0.3394(7) 0.073(3) Uani 1 1 d . . .
O52 O 0.5030(8) 0.1139(6) 0.4235(6) 0.071(3) Uani 1 1 d . . .
O53 O 0.4218(10) 0.2183(9) 0.2907(8) 0.099(4) Uani 1 1 d . . .
F51 F 0.4675(10) 0.2752(9) 0.4706(8) 0.119(4) Uani 1 1 d . . .
F52 F 0.4107(8) 0.3702(6) 0.3537(7) 0.092(3) Uani 1 1 d . . .
F53 F 0.3205(8) 0.2771(6) 0.4187(8) 0.104(4) Uani 1 1 d . . .
C501 C 0.4221(11) 0.2820(11) 0.4030(11) 0.065(4) Uani 1 1 d . . .
S6 S 0.9451(3) 0.2847(2) 0.7239(2) 0.0532(9) Uani 1 1 d D . .
O63 O 0.9143(9) 0.2304(7) 0.6848(7) 0.071(3) Uani 1 1 d . . .
O61 O 0.8672(10) 0.3646(8) 0.7232(8) 0.091(4) Uani 1 1 d . . .
O62 O 1.0502(11) 0.3000(9) 0.7025(10) 0.115(5) Uani 1 1 d . . .
C601 C 0.9662(17) 0.2127(10) 0.8295(9) 0.150(13) Uani 1 1 d D . .
F62 F 1.0039(17) 0.2515(8) 0.8740(7) 0.208(10) Uani 1 1 d D . .
F63 F 1.0342(16) 0.1334(7) 0.8413(9) 0.215(11) Uani 1 1 d D . .
F61 F 0.8747(18) 0.1972(12) 0.8586(11) 0.238(12) Uani 1 1 d D . .
C47 C 1.1627(16) -0.0122(13) 1.0048(13) 0.084(5) Uani 1 1 d . . .
N7 N 1.180(2) -0.0582(12) 0.9686(12) 0.141(8) Uani 1 1 d . . .
C48 C 1.1429(19) 0.0474(14) 1.0507(12) 0.114(8) Uani 1 1 d . . .
H48A H 1.1702 0.0996 1.0239 0.172 Uiso 1 1 calc R . .
H48B H 1.1786 0.0148 1.1047 0.172 Uiso 1 1 calc R . .
H48C H 1.0665 0.0677 1.0544 0.172 Uiso 1 1 calc R . .
C49 C 0.6223(17) 0.3804(17) 0.6252(15) 0.104(7) Uani 1 1 d D . .
C50 C 0.639(2) 0.292(2) 0.690(2) 0.27(3) Uani 1 1 d D . .
H50A H 0.5996 0.2561 0.6748 0.398 Uiso 1 1 calc R . .
H50B H 0.6145 0.2999 0.7393 0.398 Uiso 1 1 calc R . .
H50C H 0.7149 0.2604 0.6984 0.398 Uiso 1 1 calc R . .
N8 N 0.607(3) 0.447(2) 0.5723(19) 0.235(17) Uani 1 1 d D . .

loop_
_atom_site_aniso_label
_atom_site_aniso_U_11
_atom_site_aniso_U_22
_atom_site_aniso_U_33
_atom_site_aniso_U_23
_atom_site_aniso_U_13
_atom_site_aniso_U_12
Ir1 0.0256(2) 0.0252(2) 0.0249(2) -0.00926(17) 0.00057(16) -0.00408(15)
Pt1 0.0265(2) 0.0289(2) 0.0239(2) -0.00803(17) -0.00186(16) -0.00062(15)
Pt2 0.0273(2) 0.0258(2) 0.0238(2) -0.00663(16) 0.00150(16) -0.00210(15)
S1 0.0332(14) 0.0339(14) 0.0231(14) -0.0044(11) 0.0010(11) 0.0019(11)
S2 0.0319(14) 0.0386(15) 0.0266(14) -0.0084(12) -0.0011(12) 0.0064(11)
N1 0.034(5) 0.023(4) 0.042(6) -0.010(4) 0.003(4) -0.010(4)
N2 0.035(5) 0.029(4) 0.025(5) -0.007(4) 0.003(4) -0.003(4)
N3 0.036(5) 0.035(5) 0.022(5) -0.010(4) -0.004(4) -0.005(4)
N4 0.047(6) 0.024(4) 0.027(5) -0.006(4) -0.005(4) -0.002(4)
N5 0.031(5) 0.030(5) 0.033(5) -0.013(4) -0.003(4) 0.001(4)
N6 0.031(5) 0.034(5) 0.019(4) -0.005(4) 0.005(4) -0.016(4)
C1 0.037(6) 0.032(6) 0.043(7) 0.000(5) 0.001(6) -0.007(5)
C2 0.049(7) 0.035(6) 0.049(8) -0.011(6) -0.018(6) -0.005(5)
C3 0.074(10) 0.059(8) 0.028(7) -0.012(6) -0.001(7) -0.028(7)
C4 0.043(7) 0.044(7) 0.057(9) -0.027(6) 0.002(6) -0.017(5)
C5 0.034(6) 0.026(5) 0.038(7) -0.009(5) -0.008(5) 0.001(4)
C6 0.039(6) 0.029(6) 0.037(7) -0.010(5) 0.008(5) 0.000(5)
C7 0.056(8) 0.061(8) 0.044(8) -0.035(7) 0.005(7) 0.006(6)
C8 0.039(7) 0.076(9) 0.049(9) -0.032(7) 0.010(6) 0.000(6)
C9 0.034(6) 0.075(9) 0.041(7) -0.033(7) 0.002(6) -0.005(6)
C10 0.028(6) 0.041(6) 0.034(7) -0.008(5) 0.007(5) -0.007(5)
C11 0.029(5) 0.036(6) 0.040(7) -0.023(5) -0.011(5) -0.005(4)
C12 0.032(6) 0.059(7) 0.029(6) -0.019(6) 0.002(5) -0.018(5)
C13 0.048(8) 0.057(8) 0.044(8) -0.019(6) 0.000(6) -0.021(6)
C14 0.049(7) 0.042(7) 0.038(7) -0.018(6) 0.000(6) -0.010(5)
C15 0.039(6) 0.037(6) 0.031(6) -0.010(5) 0.006(5) -0.006(5)
C16 0.027(5) 0.027(5) 0.026(6) -0.009(4) -0.001(4) -0.007(4)
C17 0.029(5) 0.032(5) 0.021(5) -0.013(4) -0.001(4) -0.003(4)
C18 0.028(5) 0.024(5) 0.032(6) -0.015(4) 0.012(4) -0.007(4)
C19 0.018(5) 0.030(5) 0.035(6) -0.018(5) 0.003(4) -0.008(4)
C20 0.021(5) 0.032(5) 0.024(5) -0.011(4) -0.002(4) 0.001(4)
C21 0.021(5) 0.035(5) 0.025(5) -0.014(5) 0.009(4) -0.009(4)
C22 0.045(7) 0.052(7) 0.046(8) -0.027(6) 0.018(6) -0.028(6)
C23 0.043(7) 0.022(5) 0.049(8) -0.014(5) -0.004(6) -0.007(5)
C24 0.042(6) 0.031(6) 0.032(6) -0.010(5) 0.011(5) -0.020(5)
C25 0.028(6) 0.029(6) 0.049(8) -0.008(5) -0.010(5) -0.004(4)
C26 0.057(8) 0.040(6) 0.035(7) -0.017(6) 0.001(6) -0.022(6)
C27 0.133(16) 0.063(10) 0.086(13) -0.055(10) 0.053(12) -0.045(10)
C28 0.064(9) 0.026(6) 0.081(11) -0.013(7) -0.011(8) 0.002(6)
C29 0.063(9) 0.059(8) 0.051(9) -0.013(7) 0.027(7) -0.030(7)
C30 0.039(8) 0.051(8) 0.106(14) -0.024(9) -0.014(8) -0.002(6)
C31 0.093(11) 0.071(9) 0.032(7) -0.016(7) -0.002(7) -0.049(8)
C32 0.062(8) 0.033(6) 0.030(6) -0.017(5) -0.005(6) 0.004(5)
C33 0.062(8) 0.034(6) 0.038(7) -0.010(6) -0.005(6) 0.000(6)
C34 0.061(8) 0.032(6) 0.041(7) -0.007(6) 0.007(6) -0.015(6)
C35 0.047(7) 0.035(6) 0.029(6) -0.005(5) 0.000(5) -0.007(5)
C36 0.031(6) 0.040(6) 0.035(7) -0.014(5) 0.001(5) -0.007(5)
C37 0.030(5) 0.022(5) 0.027(6) -0.006(4) 0.003(4) -0.003(4)
C38 0.050(7) 0.039(6) 0.036(7) -0.010(5) 0.015(6) -0.009(5)
C39 0.050(8) 0.050(7) 0.036(7) -0.018(6) 0.008(6) -0.003(6)
C40 0.042(7) 0.039(6) 0.036(7) -0.018(5) 0.008(5) -0.001(5)
C41 0.038(6) 0.027(5) 0.027(6) -0.012(5) -0.008(5) -0.001(4)
C42 0.028(6) 0.039(6) 0.039(7) -0.014(5) 0.005(5) -0.003(4)
C43 0.046(7) 0.035(7) 0.059(9) -0.015(6) 0.010(7) -0.002(5)
C44 0.068(10) 0.031(7) 0.086(12) -0.011(7) 0.005(9) -0.015(6)
C45 0.040(7) 0.036(6) 0.037(7) 0.000(5) 0.003(6) -0.008(5)
C46 0.041(7) 0.054(7) 0.030(6) -0.017(6) -0.008(5) -0.008(5)
S3 0.062(2) 0.0470(18) 0.047(2) -0.0232(16) 0.0166(17) -0.0118(15)
F31 0.044(6) 0.172(11) 0.125(10) 0.083(9) -0.009(6) -0.030(6)
F32 0.110(10) 0.233(15) 0.082(9) -0.085(10) -0.006(7) -0.026(9)
F33 0.072(7) 0.071(6) 0.134(10) -0.004(6) -0.009(7) 0.008(5)
O31 0.081(8) 0.053(6) 0.093(9) -0.033(6) 0.021(7) -0.006(5)
O32 0.129(11) 0.082(8) 0.086(9) -0.053(7) -0.004(8) -0.015(7)
O33 0.090(9) 0.076(7) 0.095(9) -0.037(7) 0.047(7) -0.033(6)
C301 0.067(11) 0.095(13) 0.063(12) -0.016(10) 0.008(9) 0.001(10)
S4 0.0482(18) 0.0367(15) 0.0427(19) -0.0181(14) 0.0008(15) -0.0025(13)
O41 0.062(6) 0.049(5) 0.062(7) -0.027(5) 0.003(5) 0.006(4)
O42 0.077(7) 0.055(5) 0.061(7) -0.036(5) 0.020(5) -0.018(5)
O43 0.068(7) 0.061(6) 0.061(7) -0.020(5) 0.000(5) -0.020(5)
C401 0.040(7) 0.043(8) 0.080(12) -0.011(8) -0.005(7) -0.004(6)
F41 0.132(9) 0.062(5) 0.068(6) -0.014(5) -0.009(6) -0.043(6)
F42 0.130(9) 0.060(6) 0.068(7) 0.001(5) 0.011(6) -0.029(6)
F43 0.049(5) 0.073(6) 0.151(11) 0.001(6) 0.012(6) -0.012(5)
S5 0.0389(17) 0.0484(18) 0.0425(19) -0.0131(15) 0.0026(14) -0.0083(13)
O51 0.051(6) 0.106(8) 0.088(8) -0.060(7) 0.043(6) -0.035(6)
O52 0.075(7) 0.048(6) 0.068(7) -0.005(5) 0.023(6) -0.004(5)
O53 0.080(8) 0.114(9) 0.103(10) -0.050(8) -0.042(7) -0.009(7)
F51 0.123(10) 0.147(10) 0.101(9) -0.090(8) 0.006(8) 0.005(8)
F52 0.080(7) 0.053(5) 0.132(10) -0.021(6) 0.026(6) -0.015(5)
F53 0.060(6) 0.076(6) 0.155(11) -0.028(7) 0.046(7) -0.005(5)
C501 0.037(8) 0.082(11) 0.078(12) -0.032(10) 0.016(8) -0.016(7)
S6 0.062(2) 0.0484(19) 0.053(2) -0.0281(17) 0.0075(18) -0.0082(16)
O63 0.079(7) 0.083(7) 0.076(8) -0.055(6) 0.008(6) -0.024(6)
O61 0.101(9) 0.085(8) 0.084(9) -0.056(7) 0.000(7) 0.014(7)
O62 0.086(10) 0.117(11) 0.179(16) -0.085(11) 0.022(10) -0.043(8)
C601 0.30(4) 0.048(11) 0.063(14) -0.018(11) -0.01(2) 0.009(17)
F62 0.44(3) 0.091(9) 0.064(8) -0.043(7) -0.062(13) -0.004(13)
F63 0.42(3) 0.051(7) 0.123(12) -0.041(7) -0.105(15) 0.039(11)
F61 0.41(3) 0.151(15) 0.163(17) -0.028(12) 0.17(2) -0.137(19)
C47 0.092(14) 0.076(12) 0.090(15) -0.042(11) 0.025(11) -0.017(10)
N7 0.23(3) 0.084(12) 0.109(16) -0.047(12) 0.035(16) -0.016(13)
C48 0.15(2) 0.110(16) 0.081(15) -0.038(13) -0.043(14) -0.026(14)
C49 0.072(13) 0.14(2) 0.12(2) -0.064(17) 0.023(14) -0.048(15)
C50 0.10(2) 0.20(3) 0.36(6) 0.09(4) -0.03(3) -0.06(2)
N8 0.27(4) 0.18(3) 0.18(3) -0.01(2) 0.09(3) -0.02(3)

loop_
_atom_type_symbol
_atom_type_description
_atom_type_scat_dispersion_real
_atom_type_scat_dispersion_imag
_atom_type_scat_source
C C 0.0033 0.0016 'International Tables Vol C Tables 4.2.6.8 and 6.1.1.4'
H H 0.0000 0.0000 'International Tables Vol C Tables 4.2.6.8 and 6.1.1.4'
F F 0.0171 0.0103 'International Tables Vol C Tables 4.2.6.8 and 6.1.1.4'
Ir Ir -1.4442 7.9887 'International Tables Vol C Tables 4.2.6.8 and 6.1.1.4'
N N 0.0061 0.0033 'International Tables Vol C Tables 4.2.6.8 and 6.1.1.4'
O O 0.0106 0.0060 'International Tables Vol C Tables 4.2.6.8 and 6.1.1.4'
Pt Pt -1.7033 8.3905 'International Tables Vol C Tables 4.2.6.8 and 6.1.1.4'
S S 0.1246 0.1234 'International Tables Vol C Tables 4.2.6.8 and 6.1.1.4'

loop_
_geom_angle_atom_site_label_1
_geom_angle_atom_site_label_2
_geom_angle_atom_site_label_3
_geom_angle
_geom_angle_site_symmetry_1
_geom_angle_site_symmetry_3
_geom_angle_publ_flag
C26 Ir1 C25 38.2(5) . . ?
C26 Ir1 C23 63.5(4) . . ?
C25 Ir1 C23 63.4(4) . . ?
C26 Ir1 C22 38.5(4) . . ?
C25 Ir1 C22 64.3(4) . . ?
C23 Ir1 C22 38.2(4) . . ?
C26 Ir1 C24 64.4(4) . . ?
C25 Ir1 C24 37.8(4) . . ?
C23 Ir1 C24 39.1(4) . . ?
C22 Ir1 C24 65.4(4) . . ?
C26 Ir1 C17 128.8(4) . . ?
C25 Ir1 C17 107.4(4) . . ?
C23 Ir1 C17 149.3(4) . . ?
C22 Ir1 C17 166.9(4) . . ?
C24 Ir1 C17 115.1(4) . . ?
C26 Ir1 C20 130.7(4) . . ?
C25 Ir1 C20 168.5(4) . . ?
C23 Ir1 C20 117.6(4) . . ?
C22 Ir1 C20 108.8(4) . . ?
C24 Ir1 C20 149.8(4) . . ?
C17 Ir1 C20 77.5(4) . . ?
C26 Ir1 C18 161.5(4) . . ?
C25 Ir1 C18 125.0(4) . . ?
C23 Ir1 C18 120.9(4) . . ?
C22 Ir1 C18 155.2(4) . . ?
C24 Ir1 C18 106.9(4) . . ?
C17 Ir1 C18 37.8(3) . . ?
C20 Ir1 C18 65.3(4) . . ?
C26 Ir1 C21 110.6(4) . . ?
C25 Ir1 C21 136.1(4) . . ?
C23 Ir1 C21 143.0(4) . . ?
C22 Ir1 C21 113.2(4) . . ?
C24 Ir1 C21 173.9(4) . . ?
C17 Ir1 C21 64.8(4) . . ?
C20 Ir1 C21 36.1(3) . . ?
C18 Ir1 C21 76.9(4) . . ?
C26 Ir1 C19 163.2(4) . . ?
C25 Ir1 C19 154.4(4) . . ?
C23 Ir1 C19 109.0(4) . . ?
C22 Ir1 C19 126.2(4) . . ?
C24 Ir1 C19 120.4(4) . . ?
C17 Ir1 C19 65.7(3) . . ?
C20 Ir1 C19 37.2(3) . . ?
C18 Ir1 C19 35.3(3) . . ?
C21 Ir1 C19 65.5(4) . . ?
C26 Ir1 C16 110.3(4) . . ?
C25 Ir1 C16 112.9(4) . . ?
C23 Ir1 C16 173.7(4) . . ?
C22 Ir1 C16 136.1(4) . . ?
C24 Ir1 C16 140.8(4) . . ?
C17 Ir1 C16 35.4(3) . . ?
C20 Ir1 C16 64.9(3) . . ?
C18 Ir1 C16 65.3(4) . . ?
C21 Ir1 C16 36.1(3) . . ?
C19 Ir1 C16 76.6(3) . . ?
N5 Pt1 N6 80.1(3) . . ?
N5 Pt1 N4 80.9(4) . . ?
N6 Pt1 N4 160.8(3) . . ?
N5 Pt1 S2 179.0(3) . . ?
N6 Pt1 S2 100.8(2) . . ?
N4 Pt1 S2 98.2(3) . . ?
N2 Pt2 N1 80.3(4) . . ?
N2 Pt2 N3 80.5(4) . . ?
N1 Pt2 N3 160.8(3) . . ?
N2 Pt2 S1 178.2(3) . . ?
N1 Pt2 S1 101.1(3) . . ?
N3 Pt2 S1 98.1(3) . . ?
C16 S1 Pt2 107.5(4) . . ?
C19 S2 Pt1 107.7(3) . . ?
C5 N1 C1 117.6(10) . . ?
C5 N1 Pt2 113.8(7) . . ?
C1 N1 Pt2 128.6(8) . . ?
C10 N2 C6 124.0(9) . . ?
C10 N2 Pt2 118.2(7) . . ?
C6 N2 Pt2 117.8(7) . . ?
C11 N3 C15 119.8(9) . . ?
C11 N3 Pt2 112.3(7) . . ?
C15 N3 Pt2 127.7(8) . . ?
C32 N4 C36 121.1(10) . . ?
C32 N4 Pt1 128.0(8) . . ?
C36 N4 Pt1 110.9(7) . . ?
C41 N5 C37 122.7(10) . . ?
C41 N5 Pt1 118.5(7) . . ?
C37 N5 Pt1 118.7(7) . . ?
C46 N6 C42 118.4(9) . . ?
C46 N6 Pt1 128.4(8) . . ?
C42 N6 Pt1 113.2(7) . . ?
C2 C1 N1 123.3(12) . . ?
C2 C1 H1 118.3 . . ?
N1 C1 H1 118.3 . . ?
C1 C2 C3 116.6(12) . . ?
C1 C2 H2 121.7 . . ?
C3 C2 H2 121.7 . . ?
C4 C3 C2 120.7(12) . . ?
C4 C3 H3 119.7 . . ?
C2 C3 H3 119.7 . . ?
C3 C4 C5 120.7(12) . . ?
C3 C4 H4 119.7 . . ?
C5 C4 H4 119.7 . . ?
N1 C5 C4 121.1(10) . . ?
N1 C5 C6 115.7(10) . . ?
C4 C5 C6 123.2(11) . . ?
N2 C6 C7 117.6(11) . . ?
N2 C6 C5 112.3(9) . . ?
C7 C6 C5 130.1(11) . . ?
C8 C7 C6 119.8(12) . . ?
C8 C7 H7 120.1 . . ?
C6 C7 H7 120.1 . . ?
C7 C8 C9 122.1(12) . . ?
C7 C8 H8 119.0 . . ?
C9 C8 H8 119.0 . . ?
C10 C9 C8 117.2(11) . . ?
C10 C9 H9 121.4 . . ?
C8 C9 H9 121.4 . . ?
N2 C10 C9 119.4(11) . . ?
N2 C10 C11 112.1(9) . . ?
C9 C10 C11 128.5(10) . . ?
N3 C11 C12 120.2(10) . . ?
N3 C11 C10 116.8(9) . . ?
C12 C11 C10 122.7(10) . . ?
C13 C12 C11 119.5(11) . . ?
C13 C12 H12 120.3 . . ?
C11 C12 H12 120.3 . . ?
C14 C13 C12 119.4(12) . . ?
C14 C13 H13 120.3 . . ?
C12 C13 H13 120.3 . . ?
C13 C14 C15 119.2(11) . . ?
C13 C14 H14 120.4 . . ?
C15 C14 H14 120.4 . . ?
N3 C15 C14 121.7(11) . . ?
N3 C15 H15 119.1 . . ?
C14 C15 H15 119.1 . . ?
C17 C16 C21 116.8(9) . . ?
C17 C16 S1 125.5(8) . . ?
C21 C16 S1 117.6(8) . . ?
C17 C16 Ir1 67.8(5) . . ?
C21 C16 Ir1 68.3(5) . . ?
S1 C16 Ir1 132.0(5) . . ?
C16 C17 C18 121.4(9) . . ?
C16 C17 Ir1 76.8(6) . . ?
C18 C17 Ir1 71.9(5) . . ?
C16 C17 H17 119.3 . . ?
C18 C17 H17 119.3 . . ?
Ir1 C17 H17 123.3 . . ?
C19 C18 C17 121.5(9) . . ?
C19 C18 Ir1 76.0(6) . . ?
C17 C18 Ir1 70.3(6) . . ?
C19 C18 H18 119.2 . . ?
C17 C18 H18 119.2 . . ?
Ir1 C18 H18 126.4 . . ?
C18 C19 C20 116.0(9) . . ?
C18 C19 S2 124.7(8) . . ?
C20 C19 S2 119.2(7) . . ?
C18 C19 Ir1 68.8(6) . . ?
C20 C19 Ir1 67.7(5) . . ?
S2 C19 Ir1 131.3(5) . . ?
C21 C20 C19 121.1(9) . . ?
C21 C20 Ir1 72.2(6) . . ?
C19 C20 Ir1 75.1(5) . . ?
C21 C20 H20 119.5 . . ?
C19 C20 H20 119.5 . . ?
Ir1 C20 H20 124.9 . . ?
C20 C21 C16 122.2(9) . . ?
C20 C21 Ir1 71.8(6) . . ?
C16 C21 Ir1 75.7(6) . . ?
C20 C21 H21 118.9 . . ?
C16 C21 H21 118.9 . . ?
Ir1 C21 H21 125.5 . . ?
C23 C22 C26 105.9(10) . . ?
C23 C22 C27 126.6(13) . . ?
C26 C22 C27 127.4(13) . . ?
C23 C22 Ir1 70.5(6) . . ?
C26 C22 Ir1 69.8(6) . . ?
C27 C22 Ir1 127.1(9) . . ?
C22 C23 C24 109.8(10) . . ?
C22 C23 C28 125.5(11) . . ?
C24 C23 C28 124.6(12) . . ?
C22 C23 Ir1 71.3(6) . . ?
C24 C23 Ir1 70.9(5) . . ?
C28 C23 Ir1 125.0(8) . . ?
C25 C24 C23 105.5(10) . . ?
C25 C24 C29 127.6(11) . . ?
C23 C24 C29 126.8(11) . . ?
C25 C24 Ir1 70.6(6) . . ?
C23 C24 Ir1 70.0(6) . . ?
C29 C24 Ir1 124.8(8) . . ?
C24 C25 C26 109.7(10) . . ?
C24 C25 C30 123.4(12) . . ?
C26 C25 C30 126.9(12) . . ?
C24 C25 Ir1 71.6(6) . . ?
C26 C25 Ir1 70.4(6) . . ?
C30 C25 Ir1 124.5(8) . . ?
C25 C26 C22 109.0(10) . . ?
C25 C26 C31 126.6(12) . . ?
C22 C26 C31 124.4(12) . . ?
C25 C26 Ir1 71.4(6) . . ?
C22 C26 Ir1 71.8(7) . . ?
C31 C26 Ir1 123.7(8) . . ?
C22 C27 H27A 109.5 . . ?
C22 C27 H27B 109.5 . . ?
H27A C27 H27B 109.5 . . ?
C22 C27 H27C 109.5 . . ?
H27A C27 H27C 109.5 . . ?
H27B C27 H27C 109.5 . . ?
C23 C28 H28A 109.5 . . ?
C23 C28 H28B 109.5 . . ?
H28A C28 H28B 109.5 . . ?
C23 C28 H28C 109.5 . . ?
H28A C28 H28C 109.5 . . ?
H28B C28 H28C 109.5 . . ?
C24 C29 H29A 109.5 . . ?
C24 C29 H29B 109.5 . . ?
H29A C29 H29B 109.5 . . ?
C24 C29 H29C 109.5 . . ?
H29A C29 H29C 109.5 . . ?
H29B C29 H29C 109.5 . . ?
C25 C30 H30A 109.5 . . ?
C25 C30 H30B 109.5 . . ?
H30A C30 H30B 109.5 . . ?
C25 C30 H30C 109.5 . . ?
H30A C30 H30C 109.5 . . ?
H30B C30 H30C 109.5 . . ?
C26 C31 H31A 109.5 . . ?
C26 C31 H31B 109.5 . . ?
H31A C31 H31B 109.5 . . ?
C26 C31 H31C 109.5 . . ?
H31A C31 H31C 109.5 . . ?
H31B C31 H31C 109.5 . . ?
N4 C32 C33 121.2(12) . . ?
N4 C32 H32 119.4 . . ?
C33 C32 H32 119.4 . . ?
C32 C33 C34 120.3(11) . . ?
C32 C33 H33 119.9 . . ?
C34 C33 H33 119.9 . . ?
C35 C34 C33 118.7(11) . . ?
C35 C34 H34 120.6 . . ?
C33 C34 H34 120.6 . . ?
C34 C35 C36 120.0(11) . . ?
C34 C35 H35 120.0 . . ?
C36 C35 H35 120.0 . . ?
N4 C36 C35 118.6(10) . . ?
N4 C36 C37 117.5(9) . . ?
C35 C36 C37 123.9(11) . . ?
N5 C37 C38 119.1(9) . . ?
N5 C37 C36 111.9(9) . . ?
C38 C37 C36 128.9(10) . . ?
C39 C38 C37 118.9(11) . . ?
C39 C38 H38 120.6 . . ?
C37 C38 H38 120.6 . . ?
C38 C39 C40 121.8(12) . . ?
C38 C39 H39 119.1 . . ?
C40 C39 H39 119.1 . . ?
C39 C40 C41 117.1(10) . . ?
C39 C40 H40 121.4 . . ?
C41 C40 H40 121.4 . . ?
N5 C41 C40 120.3(10) . . ?
N5 C41 C42 112.3(10) . . ?
C40 C41 C42 127.4(9) . . ?
N6 C42 C43 119.8(11) . . ?
N6 C42 C41 115.6(9) . . ?
C43 C42 C41 124.3(11) . . ?
C42 C43 C44 119.4(13) . . ?
C42 C43 H43 120.3 . . ?
C44 C43 H43 120.3 . . ?
C45 C44 C43 120.8(12) . . ?
C45 C44 H44 119.6 . . ?
C43 C44 H44 119.6 . . ?
C44 C45 C46 118.1(12) . . ?
C44 C45 H45 121.0 . . ?
C46 C45 H45 121.0 . . ?
N6 C46 C45 123.3(11) . . ?
N6 C46 H46 118.3 . . ?
C45 C46 H46 118.3 . . ?
O31 S3 O32 114.3(8) . . ?
O31 S3 O33 116.5(7) . . ?
O32 S3 O33 114.0(7) . . ?
O31 S3 C301 105.4(8) . . ?
O32 S3 C301 101.7(9) . . ?
O33 S3 C301 102.4(8) . . ?
F31 C301 F33 108.4(17) . . ?
F31 C301 F32 107.3(16) . . ?
F33 C301 F32 104.4(15) . . ?
F31 C301 S3 113.4(12) . . ?
F33 C301 S3 112.3(13) . . ?
F32 C301 S3 110.6(14) . . ?
O41 S4 O42 116.2(6) . . ?
O41 S4 O43 114.7(6) . . ?
O42 S4 O43 115.1(6) . . ?
O41 S4 C401 104.7(6) . . ?
O42 S4 C401 103.1(7) . . ?
O43 S4 C401 100.2(7) . . ?
F43 C401 F42 105.1(13) . . ?
F43 C401 F41 102.9(12) . . ?
F42 C401 F41 98.4(10) . . ?
F43 C401 S4 117.0(10) . . ?
F42 C401 S4 115.0(10) . . ?
F41 C401 S4 115.9(11) . . ?
O52 S5 O53 114.8(8) . . ?
O52 S5 O51 116.0(7) . . ?
O53 S5 O51 113.9(8) . . ?
O52 S5 C501 104.3(7) . . ?
O53 S5 C501 103.0(8) . . ?
O51 S5 C501 102.6(6) . . ?
F51 C501 F53 105.6(15) . . ?
F51 C501 F52 104.4(14) . . ?
F53 C501 F52 104.5(12) . . ?
F51 C501 S5 114.6(11) . . ?
F53 C501 S5 113.2(12) . . ?
F52 C501 S5 113.6(12) . . ?
O63 S6 O61 117.7(7) . . ?
O63 S6 O62 112.2(7) . . ?
O61 S6 O62 113.2(8) . . ?
O63 S6 C601 103.8(8) . . ?
O61 S6 C601 103.5(8) . . ?
O62 S6 C601 104.5(10) . . ?
F63 C601 F62 108.1(15) . . ?
F63 C601 F61 107.5(17) . . ?
F62 C601 F61 107.1(17) . . ?
F63 C601 S6 111.9(12) . . ?
F62 C601 S6 111.1(12) . . ?
F61 C601 S6 111.0(13) . . ?
N7 C47 C48 179(3) . . ?
C47 C48 H48A 109.5 . . ?
C47 C48 H48B 109.5 . . ?
H48A C48 H48B 109.5 . . ?
C47 C48 H48C 109.5 . . ?
H48A C48 H48C 109.5 . . ?
H48B C48 H48C 109.5 . . ?
N8 C49 C50 176(4) . . ?
C49 C50 H50A 109.5 . . ?
C49 C50 H50B 109.5 . . ?
H50A C50 H50B 109.5 . . ?
C49 C50 H50C 109.5 . . ?
H50A C50 H50C 109.5 . . ?
H50B C50 H50C 109.5 . . ?

loop_
_geom_bond_atom_site_label_1
_geom_bond_atom_site_label_2
_geom_bond_distance
_geom_bond_site_symmetry_2
_geom_bond_publ_flag
Ir1 C26 2.178(11) . ?
Ir1 C25 2.192(11) . ?
Ir1 C23 2.193(10) . ?
Ir1 C22 2.205(11) . ?
Ir1 C24 2.205(10) . ?
Ir1 C17 2.230(9) . ?
Ir1 C20 2.243(10) . ?
Ir1 C18 2.251(10) . ?
Ir1 C21 2.249(10) . ?
Ir1 C19 2.344(9) . ?
Ir1 C16 2.345(9) . ?
Pt1 N5 1.973(9) . ?
Pt1 N6 2.041(8) . ?
Pt1 N4 2.062(8) . ?
Pt1 S2 2.329(3) . ?
Pt2 N2 1.968(8) . ?
Pt2 N1 2.030(9) . ?
Pt2 N3 2.064(9) . ?
Pt2 S1 2.330(3) . ?
S1 C16 1.763(10) . ?
S2 C19 1.765(10) . ?
N1 C5 1.367(14) . ?
N1 C1 1.386(14) . ?
N2 C10 1.346(14) . ?
N2 C6 1.365(14) . ?
N3 C11 1.342(13) . ?
N3 C15 1.346(14) . ?
N4 C32 1.338(13) . ?
N4 C36 1.399(14) . ?
N5 C41 1.349(12) . ?
N5 C37 1.356(13) . ?
N6 C46 1.332(14) . ?
N6 C42 1.375(14) . ?
C1 C2 1.381(17) . ?
C1 H1 0.9300 . ?
C2 C3 1.417(18) . ?
C2 H2 0.9300 . ?
C3 C4 1.349(17) . ?
C3 H3 0.9300 . ?
C4 C5 1.385(16) . ?
C4 H4 0.9300 . ?
C5 C6 1.467(15) . ?
C6 C7 1.407(15) . ?
C7 C8 1.342(18) . ?
C7 H7 0.9300 . ?
C8 C9 1.418(17) . ?
C8 H8 0.9300 . ?
C9 C10 1.395(15) . ?
C9 H9 0.9300 . ?
C10 C11 1.495(15) . ?
C11 C12 1.401(14) . ?
C12 C13 1.382(16) . ?
C12 H12 0.9300 . ?
C13 C14 1.367(17) . ?
C13 H13 0.9300 . ?
C14 C15 1.383(16) . ?
C14 H14 0.9300 . ?
C15 H15 0.9300 . ?
C16 C17 1.394(14) . ?
C16 C21 1.425(13) . ?
C17 C18 1.452(14) . ?
C17 H17 0.9300 . ?
C18 C19 1.394(13) . ?
C18 H18 0.9300 . ?
C19 C20 1.464(14) . ?
C20 C21 1.390(13) . ?
C20 H20 0.9300 . ?
C21 H21 0.9300 . ?
C22 C23 1.439(17) . ?
C22 C26 1.444(17) . ?
C22 C27 1.519(18) . ?
C23 C24 1.471(15) . ?
C23 C28 1.536(16) . ?
C24 C25 1.423(15) . ?
C24 C29 1.478(16) . ?
C25 C26 1.431(17) . ?
C25 C30 1.530(16) . ?
C26 C31 1.548(17) . ?
C27 H27A 0.9600 . ?
C27 H27B 0.9600 . ?
C27 H27C 0.9600 . ?
C28 H28A 0.9600 . ?
C28 H28B 0.9600 . ?
C28 H28C 0.9600 . ?
C29 H29A 0.9600 . ?
C29 H29B 0.9600 . ?
C29 H29C 0.9600 . ?
C30 H30A 0.9600 . ?
C30 H30B 0.9600 . ?
C30 H30C 0.9600 . ?
C31 H31A 0.9600 . ?
C31 H31B 0.9600 . ?
C31 H31C 0.9600 . ?
C32 C33 1.379(16) . ?
C32 H32 0.9300 . ?
C33 C34 1.401(17) . ?
C33 H33 0.9300 . ?
C34 C35 1.393(16) . ?
C34 H34 0.9300 . ?
C35 C36 1.414(15) . ?
C35 H35 0.9300 . ?
C36 C37 1.466(14) . ?
C37 C38 1.387(15) . ?
C38 C39 1.386(16) . ?
C38 H38 0.9300 . ?
C39 C40 1.393(17) . ?
C39 H39 0.9300 . ?
C40 C41 1.399(15) . ?
C40 H40 0.9300 . ?
C41 C42 1.476(16) . ?
C42 C43 1.393(16) . ?
C43 C44 1.394(19) . ?
C43 H43 0.9300 . ?
C44 C45 1.325(19) . ?
C44 H44 0.9300 . ?
C45 C46 1.404(16) . ?
C45 H45 0.9300 . ?
C46 H46 0.9300 . ?
S3 O31 1.434(10) . ?
S3 O32 1.434(12) . ?
S3 O33 1.441(11) . ?
S3 C301 1.792(18) . ?
F31 C301 1.32(2) . ?
F32 C301 1.36(2) . ?
F33 C301 1.338(19) . ?
S4 O41 1.424(9) . ?
S4 O42 1.437(9) . ?
S4 O43 1.444(10) . ?
S4 C401 1.743(14) . ?
C401 F43 1.317(15) . ?
C401 F42 1.389(17) . ?
C401 F41 1.413(16) . ?
S5 O52 1.422(9) . ?
S5 O53 1.427(11) . ?
S5 O51 1.445(9) . ?
S5 C501 1.786(16) . ?
F51 C501 1.286(19) . ?
F52 C501 1.351(17) . ?
F53 C501 1.344(16) . ?
S6 O63 1.416(10) . ?
S6 O61 1.413(10) . ?
S6 O62 1.453(13) . ?
S6 C601 1.787(14) . ?
C601 F63 1.300(15) . ?
C601 F62 1.322(16) . ?
C601 F61 1.321(17) . ?
C47 N7 1.12(2) . ?
C47 C48 1.43(2) . ?
C48 H48A 0.9600 . ?
C48 H48B 0.9600 . ?
C48 H48C 0.9600 . ?
C49 N8 1.119(17) . ?
C49 C50 1.445(18) . ?
C50 H50A 0.9600 . ?
C50 H50B 0.9600 . ?
C50 H50C 0.9600 . ?
